data_1552332
loop_
_publ_author_name
'Kaas, Marina'
'Korber, Nikolaus'

_publ_section_title
;
 Synthesis and crystal structure of [Cs([2.2.2]crypt)]~2~[Mo(CO)~5~]
;
_journal_coeditor_code WM4112
_journal_issue 9
_journal_name_full IUCrData
_journal_page_first x191244
_journal_paper_doi 10.1107/S2414314619012446
_journal_volume 4
_journal_year 2019
_chemical_formula_iupac '[Cs (C18 H36 N2 O6)]2 [Mo (C O)5]'
_chemical_formula_moiety '2(C18 H36 Cs1 N2 O6 +), C5 Mo O5 2-'
_chemical_formula_sum 'C41 H72 Cs2 Mo N4 O17'
_chemical_formula_weight 1254.78
_chemical_name_systematic
;
Bis[(4,7,13,16,21,24-hexaoxa-1,10-diazabicyclo[8.8.8]hexacosane)caesium]
pentacarbonylmolybdate
;
_space_group_crystal_system monoclinic
_space_group_IT_number 14
_space_group_name_Hall '-P 2yn'
_space_group_name_H-M_alt 'P 1 21/n 1'
_symmetry_space_group_name_Hall '-P 2yn'
_symmetry_space_group_name_H-M 'P 1 21/n 1'
_atom_sites_solution_hydrogens geom
_audit_creation_method
;
Olex2 1.2
(compiled 2018.05.29 svn.r3508 for OlexSys, GUI svn.r5506)
;
_cell_angle_alpha 90
_cell_angle_beta 90.9580(10)
_cell_angle_gamma 90
_cell_formula_units_Z 4
_cell_length_a 13.22430(10)
_cell_length_b 16.1431(2)
_cell_length_c 24.3966(3)
_cell_measurement_reflns_used 16518
_cell_measurement_temperature 122.99(10)
_cell_measurement_theta_max 30.2310
_cell_measurement_theta_min 3.4360
_cell_volume 5207.49(10)
_computing_cell_refinement
;
CrysAlis PRO (Rigaku OD, 2017)
;
_computing_data_collection
;
CrysAlis PRO (Rigaku OD, 2017)
;
_computing_data_reduction
;
CrysAlis PRO (Rigaku OD, 2017)
;
_computing_molecular_graphics
;
<i>OLEX2</i> (Dolomanov <i>et al.</i>,  2009)
;
_computing_publication_material
;
<i>OLEX2</i> (Dolomanov <i>et al.</i>,  2009)
;
_computing_structure_refinement
;
SHELXL2016 (Sheldrick, 2015b)
;
_computing_structure_solution
;
SHELXT2014 (Sheldrick, 2015a)
;
_diffrn_ambient_temperature 122.99(10)
_diffrn_detector_area_resol_mean 15.9702
_diffrn_measured_fraction_theta_full 0.997
_diffrn_measured_fraction_theta_max 0.996
_diffrn_measurement_device_type 'Rigaku Oxford DiffractionSuperNova Single source at offset/far, Eos'
_diffrn_measurement_method '\w scans'
_diffrn_radiation_type MoK\a
_diffrn_radiation_wavelength 0.71073
_diffrn_reflns_av_R_equivalents 0.0320
_diffrn_reflns_av_unetI/netI 0.0354
_diffrn_reflns_limit_h_max 16
_diffrn_reflns_limit_h_min -16
_diffrn_reflns_limit_k_max 20
_diffrn_reflns_limit_k_min -19
_diffrn_reflns_limit_l_max 27
_diffrn_reflns_limit_l_min -31
_diffrn_reflns_number 33230
_diffrn_reflns_theta_full 25.242
_diffrn_reflns_theta_max 27.103
_diffrn_reflns_theta_min 3.330
_diffrn_source 'micro-focus sealed X-ray tube'
_exptl_absorpt_coefficient_mu 1.698
_exptl_absorpt_correction_T_max 1.000
_exptl_absorpt_correction_T_min 0.798
_exptl_absorpt_correction_type gaussian
_exptl_absorpt_process_details
;
(CrysAlisPro; Rigaku OD, 2017)
;
_exptl_crystal_colour 'dark red'
_exptl_crystal_density_diffrn 1.600
_exptl_crystal_density_method 'not measured'
_exptl_crystal_description block
_exptl_crystal_F_000 2536
_exptl_crystal_size_max 0.157
_exptl_crystal_size_mid 0.124
_exptl_crystal_size_min 0.121
_refine_diff_density_max 0.938
_refine_diff_density_min -0.539
_refine_ls_extinction_method none
_refine_ls_goodness_of_fit_ref 1.073
_refine_ls_hydrogen_treatment constr
_refine_ls_matrix_type full
_refine_ls_number_parameters 586
_refine_ls_number_reflns 11436
_refine_ls_number_restraints 0
_refine_ls_restrained_S_all 1.073
_refine_ls_R_factor_all 0.0390
_refine_ls_R_factor_gt 0.0297
_refine_ls_shift/su_max 0.001
_refine_ls_shift/su_mean 0.000
_refine_ls_structure_factor_coef Fsqd
_refine_ls_weighting_details 'w=1/[\s^2^(Fo^2^)+(0.0225P)^2^+4.0699P] where P=(Fo^2^+2Fc^2^)/3'
_refine_ls_weighting_scheme calc
_refine_ls_wR_factor_gt 0.0617
_refine_ls_wR_factor_ref 0.0654
_reflns_number_gt 9742
_reflns_number_total 11436
_reflns_threshold_expression 'I > 2\s(I)'
_cod_data_source_file wm4112sup1.cif
_cod_data_source_block I
_cod_database_code 1552332
_shelx_space_group_comment
;
The symmetry employed for this shelxl refinement is uniquely defined
by the following loop, which should always be used as a source of
symmetry information in preference to the above space-group names.
They are only intended as comments.
;

loop_
_space_group_symop_operation_xyz
'x, y, z'
'-x+1/2, y+1/2, -z+1/2'
'-x, -y, -z'
'x-1/2, -y-1/2, z-1/2'

loop_
_atom_site_type_symbol
_atom_site_label
_atom_site_fract_x
_atom_site_fract_y
_atom_site_fract_z
_atom_site_U_iso_or_equiv
_atom_site_adp_type
_atom_site_calc_flag
_atom_site_occupancy
Cs Cs2 0.74432(2) 0.20064(2) 0.38970(2) 0.02053(5) Uani d 1
Cs Cs1 0.76188(2) 0.46807(2) 0.71525(2) 0.02300(5) Uani d 1
Mo Mo1 0.75814(2) 0.71499(2) 0.43570(2) 0.01903(6) Uani d 1
O O12 0.69040(15) 0.24956(12) 0.27581(8) 0.0262(4) Uani d 1
O O16 0.93080(15) 0.30030(12) 0.40639(9) 0.0285(5) Uani d 1
O O15 0.57629(15) 0.13611(12) 0.45957(8) 0.0268(4) Uani d 1
O O6 0.83117(15) 0.58337(12) 0.62954(8) 0.0272(5) Uani d 1
O O13 0.72714(14) 0.06971(12) 0.30150(8) 0.0248(4) Uani d 1
O O17 0.91457(14) 0.13224(12) 0.45641(9) 0.0292(5) Uani d 1
O O14 0.60182(14) 0.31598(12) 0.44122(9) 0.0271(5) Uani d 1
O O10 0.90167(15) 0.37334(13) 0.78715(8) 0.0297(5) Uani d 1
O O9 0.55536(15) 0.44298(13) 0.67005(9) 0.0318(5) Uani d 1
O O3 0.73539(16) 0.81711(14) 0.54428(9) 0.0353(5) Uani d 1
O O8 0.58288(16) 0.46437(14) 0.79055(9) 0.0358(5) Uani d 1
O O11 0.84774(14) 0.30608(12) 0.67638(8) 0.0268(5) Uani d 1
O O2 0.61536(15) 0.56935(12) 0.47584(9) 0.0277(5) Uani d 1
O O7 0.82496(15) 0.64115(13) 0.74359(9) 0.0307(5) Uani d 1
N N1 0.73363(17) 0.41607(14) 0.59564(10) 0.0241(5) Uani d 1
N N4 0.73917(17) 0.01730(14) 0.42392(10) 0.0225(5) Uani d 1
O O4 0.59731(18) 0.77912(15) 0.34782(12) 0.0501(7) Uani d 1
O O5 0.93195(17) 0.58026(14) 0.44560(12) 0.0489(7) Uani d 1
N N2 0.7888(2) 0.52186(17) 0.83690(11) 0.0325(6) Uani d 1
N N3 0.74427(18) 0.38451(14) 0.35748(10) 0.0257(5) Uani d 1
O O1 0.92534(17) 0.82770(14) 0.38055(11) 0.0462(7) Uani d 1
C C3 0.7446(2) 0.77912(17) 0.50344(12) 0.0242(6) Uani d 1
C C1 0.8634(2) 0.78785(18) 0.40131(13) 0.0266(7) Uani d 1
C C7 0.7739(2) 0.56636(19) 0.58056(12) 0.0283(7) Uani d 1
H H7A 0.794915 0.603448 0.551617 0.034 Uiso calc 1
H H7B 0.702664 0.575979 0.587040 0.034 Uiso calc 1
C C6 0.7894(2) 0.47771(18) 0.56288(12) 0.0266(6) Uani d 1
H H6A 0.768342 0.472358 0.524761 0.032 Uiso calc 1
H H6B 0.861008 0.465023 0.565252 0.032 Uiso calc 1
C C40 0.9224(2) 0.04821(18) 0.43908(13) 0.0286(7) Uani d 1
H H40A 0.983464 0.023660 0.454531 0.034 Uiso calc 1
H H40B 0.926443 0.045906 0.399442 0.034 Uiso calc 1
C C37 0.9088(2) 0.38705(18) 0.41127(13) 0.0309(7) Uani d 1
H H37A 0.971352 0.418182 0.414470 0.037 Uiso calc 1
H H37B 0.869865 0.396845 0.443983 0.037 Uiso calc 1
C C29 0.7392(2) -0.03248(17) 0.37323(13) 0.0270(6) Uani d 1
H H29A 0.715051 -0.087775 0.381451 0.032 Uiso calc 1
H H29B 0.808115 -0.037411 0.360647 0.032 Uiso calc 1
C C17 0.6251(2) 0.41683(19) 0.58094(13) 0.0286(7) Uani d 1
H H17A 0.614361 0.383304 0.548374 0.034 Uiso calc 1
H H17B 0.605060 0.473124 0.572095 0.034 Uiso calc 1
C C2 0.6655(2) 0.62352(18) 0.46048(11) 0.0220(6) Uani d 1
C C4 0.6559(2) 0.75477(19) 0.38106(14) 0.0311(7) Uani d 1
C C41 0.8309(2) 0.00013(18) 0.45776(13) 0.0268(6) Uani d 1
H H41A 0.845756 -0.058654 0.456221 0.032 Uiso calc 1
H H41B 0.817507 0.014172 0.495611 0.032 Uiso calc 1
C C26 0.7153(2) 0.18464(18) 0.23878(13) 0.0299(7) Uani d 1
H H26A 0.788201 0.178293 0.237437 0.036 Uiso calc 1
H H26B 0.690531 0.198122 0.202217 0.036 Uiso calc 1
C C34 0.6165(2) 0.07057(18) 0.49218(12) 0.0287(7) Uani d 1
H H34A 0.566082 0.051795 0.517782 0.034 Uiso calc 1
H H34B 0.674802 0.090187 0.513080 0.034 Uiso calc 1
C C30 0.6796(2) 0.43092(17) 0.39556(13) 0.0279(7) Uani d 1
H H30A 0.664150 0.484523 0.379518 0.033 Uiso calc 1
H H30B 0.717504 0.440571 0.429327 0.033 Uiso calc 1
C C33 0.5368(2) 0.20210(19) 0.49248(13) 0.0310(7) Uani d 1
H H33A 0.586708 0.218116 0.520082 0.037 Uiso calc 1
H H33B 0.476782 0.183225 0.511072 0.037 Uiso calc 1
C C25 0.7381(2) 0.32549(18) 0.26203(13) 0.0287(7) Uani d 1
H H25A 0.720240 0.340816 0.224668 0.034 Uiso calc 1
H H25B 0.810995 0.319283 0.264625 0.034 Uiso calc 1
C C27 0.6681(2) 0.10553(18) 0.25778(12) 0.0289(7) Uani d 1
H H27A 0.600219 0.116496 0.270313 0.035 Uiso calc 1
H H27B 0.663489 0.066803 0.227447 0.035 Uiso calc 1
C C32 0.5110(2) 0.27512(19) 0.45714(14) 0.0325(7) Uani d 1
H H32A 0.473607 0.256881 0.424783 0.039 Uiso calc 1
H H32B 0.468679 0.313295 0.477177 0.039 Uiso calc 1
C C28 0.6744(2) 0.00361(18) 0.32764(13) 0.0271(6) Uani d 1
H H28A 0.658094 -0.039132 0.300994 0.032 Uiso calc 1
H H28B 0.611659 0.024251 0.342466 0.032 Uiso calc 1
C C35 0.6473(2) -0.00036(18) 0.45569(13) 0.0270(6) Uani d 1
H H35A 0.659294 -0.049068 0.478153 0.032 Uiso calc 1
H H35B 0.591991 -0.012859 0.430419 0.032 Uiso calc 1
C C36 0.8494(2) 0.41556(18) 0.36126(13) 0.0297(7) Uani d 1
H H36A 0.847705 0.475637 0.361167 0.036 Uiso calc 1
H H36B 0.884891 0.398028 0.328789 0.036 Uiso calc 1
C C24 0.7038(2) 0.39239(18) 0.30122(13) 0.0297(7) Uani d 1
H H24A 0.723738 0.445840 0.286798 0.036 Uiso calc 1
H H24B 0.630521 0.391535 0.302431 0.036 Uiso calc 1
C C38 0.9847(2) 0.2695(2) 0.45360(14) 0.0339(7) Uani d 1
H H38A 0.945064 0.278299 0.486175 0.041 Uiso calc 1
H H38B 1.048193 0.299020 0.458128 0.041 Uiso calc 1
C C5 0.8676(2) 0.62980(19) 0.44144(14) 0.0305(7) Uani d 1
C C31 0.5814(2) 0.38854(18) 0.40932(13) 0.0297(7) Uani d 1
H H31A 0.539004 0.426104 0.429794 0.036 Uiso calc 1
H H31B 0.545475 0.373383 0.375814 0.036 Uiso calc 1
C C21 0.9350(2) 0.2875(2) 0.70928(13) 0.0310(7) Uani d 1
H H21A 0.987760 0.327687 0.702161 0.037 Uiso calc 1
H H21B 0.960359 0.233046 0.699827 0.037 Uiso calc 1
C C23 0.7750(2) 0.33246(19) 0.58727(13) 0.0315(7) Uani d 1
H H23A 0.788193 0.325213 0.548576 0.038 Uiso calc 1
H H23B 0.724156 0.292171 0.597323 0.038 Uiso calc 1
C C16 0.5584(2) 0.3845(2) 0.62611(13) 0.0325(7) Uani d 1
H H16A 0.490530 0.375171 0.611711 0.039 Uiso calc 1
H H16B 0.584707 0.332083 0.639572 0.039 Uiso calc 1
C C11 0.8183(3) 0.6100(2) 0.83950(14) 0.0376(8) Uani d 1
H H11A 0.854320 0.619694 0.873879 0.045 Uiso calc 1
H H11B 0.757490 0.643509 0.839641 0.045 Uiso calc 1
C C22 0.8711(2) 0.3143(2) 0.61944(13) 0.0316(7) Uani d 1
H H22A 0.901273 0.263462 0.606258 0.038 Uiso calc 1
H H22B 0.919150 0.358955 0.614572 0.038 Uiso calc 1
C C39 1.0048(2) 0.1785(2) 0.44633(15) 0.0351(8) Uani d 1
H H39A 1.027217 0.168091 0.409310 0.042 Uiso calc 1
H H39B 1.058066 0.161074 0.471616 0.042 Uiso calc 1
C C13 0.6017(2) 0.5296(2) 0.82879(14) 0.0388(8) Uani d 1
H H13A 0.542849 0.537539 0.851370 0.047 Uiso calc 1
H H13B 0.614249 0.580757 0.809216 0.047 Uiso calc 1
C C10 0.8839(3) 0.6386(2) 0.79315(14) 0.0393(8) Uani d 1
H H10A 0.910744 0.693277 0.801244 0.047 Uiso calc 1
H H10B 0.940344 0.600886 0.788969 0.047 Uiso calc 1
C C14 0.4937(2) 0.4790(2) 0.75821(14) 0.0415(9) Uani d 1
H H14A 0.494811 0.535039 0.743909 0.050 Uiso calc 1
H H14B 0.434550 0.473264 0.780886 0.050 Uiso calc 1
C C18 0.8696(3) 0.4684(2) 0.86080(14) 0.0392(8) Uani d 1
H H18A 0.864534 0.469820 0.900406 0.047 Uiso calc 1
H H18B 0.934614 0.491834 0.851468 0.047 Uiso calc 1
C C12 0.6927(3) 0.5085(2) 0.86487(14) 0.0382(8) Uani d 1
H H12A 0.691439 0.542422 0.897671 0.046 Uiso calc 1
H H12B 0.688344 0.450963 0.876062 0.046 Uiso calc 1
C C19 0.8671(3) 0.3793(2) 0.84241(13) 0.0398(8) Uani d 1
H H19A 0.910065 0.346147 0.866398 0.048 Uiso calc 1
H H19B 0.798618 0.358084 0.844452 0.048 Uiso calc 1
C C8 0.8178(3) 0.66710(19) 0.64725(13) 0.0341(7) Uani d 1
H H8A 0.746614 0.677990 0.652837 0.041 Uiso calc 1
H H8B 0.841713 0.704848 0.619366 0.041 Uiso calc 1
C C15 0.4875(2) 0.4189(2) 0.71187(15) 0.0405(9) Uani d 1
H H15A 0.504761 0.363815 0.724921 0.049 Uiso calc 1
H H15B 0.418913 0.417324 0.697108 0.049 Uiso calc 1
C C20 0.9091(2) 0.28955(19) 0.76867(13) 0.0328(7) Uani d 1
H H20A 0.845229 0.261398 0.774071 0.039 Uiso calc 1
H H20B 0.960859 0.260792 0.789909 0.039 Uiso calc 1
C C9 0.8759(3) 0.6808(2) 0.69973(14) 0.0382(8) Uani d 1
H H9A 0.943586 0.658226 0.696627 0.046 Uiso calc 1
H H9B 0.881655 0.739673 0.707024 0.046 Uiso calc 1

loop_
_atom_site_aniso_label
_atom_site_aniso_U_11
_atom_site_aniso_U_22
_atom_site_aniso_U_33
_atom_site_aniso_U_12
_atom_site_aniso_U_13
_atom_site_aniso_U_23
Cs2 0.02092(9) 0.01816(9) 0.02251(10) 0.00146(7) 0.00008(6) 0.00036(7)
Cs1 0.02253(9) 0.02529(10) 0.02114(10) 0.00046(7) -0.00109(6) -0.00001(7)
Mo1 0.01902(12) 0.01872(12) 0.01932(13) 0.00006(9) -0.00018(9) 0.00094(9)
O12 0.0384(12) 0.0199(10) 0.0203(11) 0.0020(9) 0.0018(8) -0.0013(8)
O16 0.0294(11) 0.0229(11) 0.0330(13) -0.0012(9) -0.0057(9) 0.0003(9)
O15 0.0299(11) 0.0251(11) 0.0255(12) 0.0008(9) 0.0042(8) -0.0030(9)
O6 0.0328(11) 0.0253(11) 0.0235(11) -0.0030(9) 0.0009(8) -0.0020(9)
O13 0.0276(10) 0.0197(10) 0.0268(12) 0.0023(8) -0.0032(8) 0.0013(8)
O17 0.0224(10) 0.0276(11) 0.0374(13) -0.0012(9) -0.0032(9) 0.0024(9)
O14 0.0211(10) 0.0222(10) 0.0381(13) -0.0002(8) 0.0044(9) -0.0028(9)
O10 0.0347(11) 0.0303(11) 0.0239(12) 0.0056(9) -0.0009(9) 0.0023(9)
O9 0.0241(11) 0.0387(12) 0.0325(13) -0.0076(9) 0.0003(9) 0.0060(10)
O3 0.0398(13) 0.0384(13) 0.0278(13) 0.0000(10) 0.0046(10) -0.0097(10)
O8 0.0283(11) 0.0463(14) 0.0330(13) 0.0086(10) 0.0030(9) 0.0071(11)
O11 0.0230(10) 0.0303(11) 0.0270(12) 0.0026(9) -0.0014(8) 0.0013(9)
O2 0.0291(11) 0.0210(10) 0.0331(13) -0.0041(9) 0.0038(9) -0.0012(9)
O7 0.0334(11) 0.0325(12) 0.0262(12) -0.0072(10) -0.0006(9) -0.0054(9)
N1 0.0258(12) 0.0225(12) 0.0238(14) -0.0006(10) -0.0027(10) 0.0001(10)
N4 0.0214(12) 0.0196(12) 0.0264(14) -0.0011(10) 0.0002(9) 0.0029(10)
O4 0.0430(14) 0.0448(15) 0.0618(19) -0.0106(12) -0.0265(13) 0.0213(13)
O5 0.0341(13) 0.0291(13) 0.083(2) 0.0085(11) 0.0051(12) 0.0028(13)
N2 0.0372(15) 0.0360(15) 0.0242(15) 0.0069(12) 0.0008(11) -0.0004(11)
N3 0.0288(13) 0.0184(12) 0.0297(14) 0.0012(10) -0.0015(10) -0.0018(10)
O1 0.0343(13) 0.0298(12) 0.0753(19) 0.0023(10) 0.0252(12) 0.0133(12)
C3 0.0207(14) 0.0246(15) 0.0274(17) -0.0035(12) 0.0007(11) 0.0029(12)
C1 0.0238(15) 0.0217(15) 0.0346(18) 0.0056(12) 0.0042(12) 0.0021(13)
C7 0.0316(16) 0.0295(16) 0.0237(16) -0.0046(13) -0.0010(12) 0.0056(13)
C6 0.0301(15) 0.0320(16) 0.0178(15) 0.0020(13) 0.0020(11) -0.0002(12)
C40 0.0244(15) 0.0306(17) 0.0306(17) 0.0074(13) -0.0026(12) 0.0029(13)
C37 0.0292(16) 0.0259(16) 0.0375(19) -0.0040(13) -0.0015(13) -0.0053(14)
C29 0.0280(15) 0.0186(14) 0.0346(18) 0.0033(12) 0.0014(12) -0.0003(12)
C17 0.0294(16) 0.0278(16) 0.0282(17) -0.0011(13) -0.0109(12) 0.0013(13)
C2 0.0201(14) 0.0243(15) 0.0216(15) 0.0032(12) -0.0032(11) -0.0038(12)
C4 0.0305(16) 0.0258(16) 0.0366(19) -0.0100(13) -0.0058(14) 0.0067(14)
C41 0.0281(15) 0.0233(15) 0.0288(17) 0.0052(12) -0.0033(12) 0.0063(12)
C26 0.0376(17) 0.0299(16) 0.0221(16) 0.0070(14) 0.0028(13) 0.0003(13)
C34 0.0261(15) 0.0324(17) 0.0277(17) -0.0030(13) 0.0042(12) 0.0039(13)
C30 0.0328(16) 0.0178(14) 0.0330(18) 0.0025(12) 0.0000(13) -0.0013(12)
C33 0.0268(15) 0.0335(17) 0.0332(18) -0.0042(13) 0.0107(13) -0.0112(14)
C25 0.0383(17) 0.0262(16) 0.0215(16) -0.0018(13) 0.0024(12) 0.0057(12)
C27 0.0374(17) 0.0247(16) 0.0245(17) 0.0062(13) -0.0070(13) -0.0037(12)
C32 0.0214(15) 0.0300(17) 0.046(2) -0.0010(13) 0.0094(13) -0.0106(14)
C28 0.0296(16) 0.0219(15) 0.0296(17) 0.0002(12) -0.0013(12) -0.0031(13)
C35 0.0294(15) 0.0217(15) 0.0301(17) -0.0021(12) 0.0029(12) 0.0058(12)
C36 0.0329(16) 0.0190(15) 0.0373(19) -0.0040(13) 0.0036(13) -0.0004(13)
C24 0.0384(17) 0.0203(15) 0.0302(18) 0.0010(13) -0.0034(13) 0.0067(13)
C38 0.0234(15) 0.0391(18) 0.039(2) -0.0072(14) -0.0094(13) 0.0012(15)
C5 0.0269(16) 0.0234(16) 0.041(2) -0.0042(13) 0.0067(13) 0.0011(14)
C31 0.0282(16) 0.0261(16) 0.0347(18) 0.0079(13) -0.0009(13) -0.0052(13)
C21 0.0265(15) 0.0307(17) 0.0356(19) 0.0059(13) -0.0032(13) 0.0009(14)
C23 0.0408(18) 0.0281(16) 0.0255(17) 0.0039(14) -0.0047(13) -0.0040(13)
C16 0.0281(16) 0.0323(17) 0.0369(19) -0.0055(14) -0.0094(13) 0.0066(14)
C11 0.0442(19) 0.0409(19) 0.0274(18) 0.0034(16) -0.0058(14) -0.0072(15)
C22 0.0322(17) 0.0325(17) 0.0304(18) 0.0080(14) 0.0030(13) -0.0030(14)
C39 0.0191(15) 0.0388(19) 0.047(2) 0.0003(14) -0.0076(13) 0.0079(16)
C13 0.0360(18) 0.045(2) 0.036(2) 0.0102(16) 0.0135(14) 0.0069(16)
C10 0.0406(19) 0.0387(19) 0.038(2) -0.0078(16) -0.0076(15) -0.0094(16)
C14 0.0222(16) 0.062(2) 0.041(2) 0.0089(16) 0.0068(14) 0.0126(18)
C18 0.0442(19) 0.052(2) 0.0210(17) 0.0117(17) -0.0087(14) -0.0053(15)
C12 0.047(2) 0.043(2) 0.0243(18) 0.0051(16) 0.0043(14) 0.0003(15)
C19 0.050(2) 0.046(2) 0.0230(18) 0.0152(17) -0.0017(14) 0.0071(15)
C8 0.0476(19) 0.0229(16) 0.0319(19) -0.0063(14) 0.0068(14) 0.0013(13)
C15 0.0225(16) 0.055(2) 0.044(2) -0.0055(15) 0.0011(14) 0.0185(17)
C20 0.0339(17) 0.0289(17) 0.0353(19) 0.0073(14) -0.0044(14) 0.0071(14)
C9 0.0431(19) 0.0334(18) 0.038(2) -0.0141(15) 0.0058(15) -0.0043(15)

loop_
_atom_type_symbol
_atom_type_description
_atom_type_scat_dispersion_real
_atom_type_scat_dispersion_imag
_atom_type_scat_source
C C 0.0033 0.0016 'International Tables Vol C Tables 4.2.6.8 and 6.1.1.4'
H H 0.0000 0.0000 'International Tables Vol C Tables 4.2.6.8 and 6.1.1.4'
Cs Cs -0.3680 2.1192 'International Tables Vol C Tables 4.2.6.8 and 6.1.1.4'
Mo Mo -1.6832 0.6857 'International Tables Vol C Tables 4.2.6.8 and 6.1.1.4'
N N 0.0061 0.0033 'International Tables Vol C Tables 4.2.6.8 and 6.1.1.4'
O O 0.0106 0.0060 'International Tables Vol C Tables 4.2.6.8 and 6.1.1.4'

loop_
_geom_angle_atom_site_label_1
_geom_angle_atom_site_label_2
_geom_angle_atom_site_label_3
_geom_angle
O12 Cs2 O16 99.83(6)
O12 Cs2 O15 117.06(6)
O12 Cs2 O13 60.32(5)
O12 Cs2 O17 141.38(6)
O12 Cs2 N4 120.31(6)
O12 Cs2 N3 60.23(6)
O16 Cs2 O15 136.88(6)
O16 Cs2 O13 121.97(6)
O16 Cs2 O17 60.36(5)
O16 Cs2 N4 120.43(6)
O16 Cs2 N3 60.50(6)
O15 Cs2 O13 96.53(5)
O15 Cs2 N4 59.55(6)
O15 Cs2 N3 118.86(6)
O13 Cs2 N4 61.22(6)
O13 Cs2 N3 119.62(6)
O17 Cs2 O15 96.95(6)
O17 Cs2 O13 100.22(5)
O17 Cs2 N4 60.88(6)
O17 Cs2 N3 119.79(6)
O14 Cs2 O12 94.93(6)
O14 Cs2 O16 97.75(5)
O14 Cs2 O15 59.56(5)
O14 Cs2 O13 134.82(5)
O14 Cs2 O17 119.07(6)
O14 Cs2 N4 118.36(6)
O14 Cs2 N3 60.06(6)
N3 Cs2 N4 178.41(6)
O6 Cs1 O8 134.25(6)
O6 Cs1 O11 101.60(5)
O6 Cs1 O7 59.15(6)
O6 Cs1 N1 62.07(6)
O6 Cs1 N2 117.89(6)
O10 Cs1 O6 123.21(6)
O10 Cs1 O9 135.70(6)
O10 Cs1 O8 96.75(6)
O10 Cs1 O11 60.12(6)
O10 Cs1 O7 100.19(6)
O10 Cs1 N1 119.38(6)
O10 Cs1 N2 61.11(6)
O9 Cs1 O6 96.77(6)
O9 Cs1 O8 59.71(6)
O9 Cs1 O11 96.57(6)
O9 Cs1 O7 117.78(6)
O9 Cs1 N1 60.55(6)
O9 Cs1 N2 119.00(6)
O8 Cs1 N1 119.42(6)
O8 Cs1 N2 60.20(7)
O11 Cs1 O8 118.55(6)
O11 Cs1 N1 60.06(6)
O11 Cs1 N2 120.39(6)
O7 Cs1 O8 95.51(6)
O7 Cs1 O11 141.12(5)
O7 Cs1 N1 120.43(6)
O7 Cs1 N2 59.44(6)
N1 Cs1 N2 179.48(7)
C3 Mo1 C1 96.68(12)
C3 Mo1 C2 93.98(11)
C3 Mo1 C4 108.89(13)
C3 Mo1 C5 112.35(13)
C1 Mo1 C2 168.11(11)
C4 Mo1 C1 89.93(12)
C4 Mo1 C2 91.60(11)
C4 Mo1 C5 138.76(14)
C5 Mo1 C1 85.78(11)
C5 Mo1 C2 85.30(11)
C26 O12 Cs2 110.09(16)
C25 O12 Cs2 110.52(16)
C25 O12 C26 112.1(2)
C37 O16 Cs2 111.78(16)
C38 O16 Cs2 108.87(16)
C38 O16 C37 111.8(2)
C34 O15 Cs2 107.55(15)
C34 O15 C33 112.0(2)
C33 O15 Cs2 109.78(15)
C7 O6 Cs1 107.69(15)
C7 O6 C8 111.5(2)
C8 O6 Cs1 109.88(16)
C27 O13 Cs2 106.33(15)
C28 O13 Cs2 103.63(16)
C28 O13 C27 111.7(2)
C40 O17 Cs2 104.45(16)
C40 O17 C39 112.4(2)
C39 O17 Cs2 109.77(16)
C32 O14 Cs2 111.76(15)
C31 O14 Cs2 113.70(16)
C31 O14 C32 112.0(2)
C19 O10 Cs1 108.50(17)
C20 O10 Cs1 110.37(17)
C20 O10 C19 112.6(2)
C16 O9 Cs1 109.44(16)
C15 O9 Cs1 111.09(18)
C15 O9 C16 112.5(2)
C13 O8 Cs1 104.66(17)
C13 O8 C14 111.9(2)
C14 O8 Cs1 108.00(17)
C21 O11 Cs1 108.13(16)
C21 O11 C22 112.3(2)
C22 O11 Cs1 108.25(16)
C10 O7 Cs1 108.36(18)
C9 O7 Cs1 112.26(17)
C9 O7 C10 113.0(2)
C6 N1 Cs1 106.09(16)
C17 N1 Cs1 109.48(17)
C17 N1 C6 110.8(2)
C23 N1 Cs1 110.17(17)
C23 N1 C6 110.6(2)
C23 N1 C17 109.7(2)
C29 N4 Cs2 107.23(16)
C29 N4 C41 110.7(2)
C29 N4 C35 110.2(2)
C41 N4 Cs2 108.03(16)
C35 N4 Cs2 110.47(16)
C35 N4 C41 110.1(2)
C11 N2 Cs1 109.65(18)
C11 N2 C18 110.8(3)
C18 N2 Cs1 106.43(18)
C12 N2 Cs1 108.47(19)
C12 N2 C11 110.6(3)
C12 N2 C18 110.8(3)
C30 N3 Cs2 109.07(16)
C30 N3 C36 110.0(2)
C36 N3 Cs2 108.40(16)
C24 N3 Cs2 108.73(16)
C24 N3 C30 109.7(2)
C24 N3 C36 110.9(2)
O3 C3 Mo1 179.2(3)
O1 C1 Mo1 177.8(3)
O6 C7 H7A 109.6
O6 C7 H7B 109.6
O6 C7 C6 110.4(2)
H7A C7 H7B 108.1
C6 C7 H7A 109.6
C6 C7 H7B 109.6
N1 C6 C7 114.3(2)
N1 C6 H6A 108.7
N1 C6 H6B 108.7
C7 C6 H6A 108.7
C7 C6 H6B 108.7
H6A C6 H6B 107.6
O17 C40 H40A 109.7
O17 C40 H40B 109.7
O17 C40 C41 109.6(2)
H40A C40 H40B 108.2
C41 C40 H40A 109.7
C41 C40 H40B 109.7
O16 C37 H37A 109.8
O16 C37 H37B 109.8
O16 C37 C36 109.5(2)
H37A C37 H37B 108.2
C36 C37 H37A 109.8
C36 C37 H37B 109.8
N4 C29 H29A 108.9
N4 C29 H29B 108.9
N4 C29 C28 113.5(2)
H29A C29 H29B 107.7
C28 C29 H29A 108.9
C28 C29 H29B 108.9
N1 C17 H17A 108.9
N1 C17 H17B 108.9
N1 C17 C16 113.4(2)
H17A C17 H17B 107.7
C16 C17 H17A 108.9
C16 C17 H17B 108.9
O2 C2 Mo1 177.3(2)
O4 C4 Mo1 178.3(3)
N4 C41 C40 112.8(2)
N4 C41 H41A 109.0
N4 C41 H41B 109.0
C40 C41 H41A 109.0
C40 C41 H41B 109.0
H41A C41 H41B 107.8
O12 C26 H26A 109.8
O12 C26 H26B 109.8
O12 C26 C27 109.2(2)
H26A C26 H26B 108.3
C27 C26 H26A 109.8
C27 C26 H26B 109.8
O15 C34 H34A 109.7
O15 C34 H34B 109.7
O15 C34 C35 109.7(2)
H34A C34 H34B 108.2
C35 C34 H34A 109.7
C35 C34 H34B 109.7
N3 C30 H30A 108.6
N3 C30 H30B 108.6
N3 C30 C31 114.8(2)
H30A C30 H30B 107.5
C31 C30 H30A 108.6
C31 C30 H30B 108.6
O15 C33 H33A 109.6
O15 C33 H33B 109.6
O15 C33 C32 110.1(3)
H33A C33 H33B 108.2
C32 C33 H33A 109.6
C32 C33 H33B 109.6
O12 C25 H25A 109.9
O12 C25 H25B 109.9
O12 C25 C24 109.0(2)
H25A C25 H25B 108.3
C24 C25 H25A 109.9
C24 C25 H25B 109.9
O13 C27 C26 110.5(2)
O13 C27 H27A 109.6
O13 C27 H27B 109.6
C26 C27 H27A 109.6
C26 C27 H27B 109.6
H27A C27 H27B 108.1
O14 C32 C33 109.6(2)
O14 C32 H32A 109.8
O14 C32 H32B 109.8
C33 C32 H32A 109.8
C33 C32 H32B 109.8
H32A C32 H32B 108.2
O13 C28 C29 110.0(2)
O13 C28 H28A 109.7
O13 C28 H28B 109.7
C29 C28 H28A 109.7
C29 C28 H28B 109.7
H28A C28 H28B 108.2
N4 C35 C34 113.2(2)
N4 C35 H35A 108.9
N4 C35 H35B 108.9
C34 C35 H35A 108.9
C34 C35 H35B 108.9
H35A C35 H35B 107.7
N3 C36 C37 115.0(2)
N3 C36 H36A 108.5
N3 C36 H36B 108.5
C37 C36 H36A 108.5
C37 C36 H36B 108.5
H36A C36 H36B 107.5
N3 C24 C25 114.7(2)
N3 C24 H24A 108.6
N3 C24 H24B 108.6
C25 C24 H24A 108.6
C25 C24 H24B 108.6
H24A C24 H24B 107.6
O16 C38 H38A 109.8
O16 C38 H38B 109.8
O16 C38 C39 109.3(3)
H38A C38 H38B 108.3
C39 C38 H38A 109.8
C39 C38 H38B 109.8
O5 C5 Mo1 179.0(3)
O14 C31 C30 109.7(2)
O14 C31 H31A 109.7
O14 C31 H31B 109.7
C30 C31 H31A 109.7
C30 C31 H31B 109.7
H31A C31 H31B 108.2
O11 C21 H21A 109.6
O11 C21 H21B 109.6
O11 C21 C20 110.1(2)
H21A C21 H21B 108.2
C20 C21 H21A 109.6
C20 C21 H21B 109.6
N1 C23 H23A 108.6
N1 C23 H23B 108.6
N1 C23 C22 114.7(3)
H23A C23 H23B 107.6
C22 C23 H23A 108.6
C22 C23 H23B 108.6
O9 C16 C17 110.0(2)
O9 C16 H16A 109.7
O9 C16 H16B 109.7
C17 C16 H16A 109.7
C17 C16 H16B 109.7
H16A C16 H16B 108.2
N2 C11 H11A 108.6
N2 C11 H11B 108.6
N2 C11 C10 114.7(3)
H11A C11 H11B 107.6
C10 C11 H11A 108.6
C10 C11 H11B 108.6
O11 C22 C23 109.2(2)
O11 C22 H22A 109.8
O11 C22 H22B 109.8
C23 C22 H22A 109.8
C23 C22 H22B 109.8
H22A C22 H22B 108.3
O17 C39 C38 109.9(2)
O17 C39 H39A 109.7
O17 C39 H39B 109.7
C38 C39 H39A 109.7
C38 C39 H39B 109.7
H39A C39 H39B 108.2
O8 C13 H13A 109.7
O8 C13 H13B 109.7
O8 C13 C12 110.0(3)
H13A C13 H13B 108.2
C12 C13 H13A 109.7
C12 C13 H13B 109.7
O7 C10 C11 109.3(3)
O7 C10 H10A 109.8
O7 C10 H10B 109.8
C11 C10 H10A 109.8
C11 C10 H10B 109.8
H10A C10 H10B 108.3
O8 C14 H14A 109.6
O8 C14 H14B 109.6
O8 C14 C15 110.3(3)
H14A C14 H14B 108.1
C15 C14 H14A 109.6
C15 C14 H14B 109.6
N2 C18 H18A 108.5
N2 C18 H18B 108.5
N2 C18 C19 115.2(3)
H18A C18 H18B 107.5
C19 C18 H18A 108.5
C19 C18 H18B 108.5
N2 C12 C13 112.4(3)
N2 C12 H12A 109.1
N2 C12 H12B 109.1
C13 C12 H12A 109.1
C13 C12 H12B 109.1
H12A C12 H12B 107.9
O10 C19 C18 109.8(3)
O10 C19 H19A 109.7
O10 C19 H19B 109.7
C18 C19 H19A 109.7
C18 C19 H19B 109.7
H19A C19 H19B 108.2
O6 C8 H8A 109.8
O6 C8 H8B 109.8
O6 C8 C9 109.5(3)
H8A C8 H8B 108.2
C9 C8 H8A 109.8
C9 C8 H8B 109.8
O9 C15 C14 109.7(3)
O9 C15 H15A 109.7
O9 C15 H15B 109.7
C14 C15 H15A 109.7
C14 C15 H15B 109.7
H15A C15 H15B 108.2
O10 C20 C21 110.2(3)
O10 C20 H20A 109.6
O10 C20 H20B 109.6
C21 C20 H20A 109.6
C21 C20 H20B 109.6
H20A C20 H20B 108.1
O7 C9 C8 109.5(3)
O7 C9 H9A 109.8
O7 C9 H9B 109.8
C8 C9 H9A 109.8
C8 C9 H9B 109.8
H9A C9 H9B 108.2

loop_
_geom_bond_atom_site_label_1
_geom_bond_atom_site_label_2
_geom_bond_distance
Cs2 O12 2.964(2)
Cs2 O16 2.967(2)
Cs2 O15 3.009(2)
Cs2 O13 3.022(2)
Cs2 O17 2.969(2)
Cs2 O14 2.9457(19)
Cs2 N4 3.076(2)
Cs2 N3 3.070(2)
Cs1 O6 2.956(2)
Cs1 O10 2.954(2)
Cs1 O9 2.956(2)
Cs1 O8 3.021(2)
Cs1 O11 3.010(2)
Cs1 O7 2.994(2)
Cs1 N1 3.053(2)
Cs1 N2 3.107(3)
Mo1 C3 1.961(3)
Mo1 C1 2.016(3)
Mo1 C2 2.017(3)
Mo1 C4 1.989(3)
Mo1 C5 2.000(3)
O12 C26 1.426(3)
O12 C25 1.422(3)
O16 C37 1.436(3)
O16 C38 1.433(4)
O15 C34 1.422(3)
O15 C33 1.437(3)
O6 C7 1.431(3)
O6 C8 1.431(4)
O13 C27 1.433(3)
O13 C28 1.430(3)
O17 C40 1.425(3)
O17 C39 1.433(4)
O14 C32 1.430(3)
O14 C31 1.429(4)
O10 C19 1.434(4)
O10 C20 1.430(4)
O9 C16 1.430(4)
O9 C15 1.424(4)
O3 C3 1.178(4)
O8 C13 1.425(4)
O8 C14 1.428(4)
O11 C21 1.427(3)
O11 C22 1.434(4)
O2 C2 1.164(3)
O7 C10 1.428(4)
O7 C9 1.426(4)
N1 C6 1.481(4)
N1 C17 1.473(4)
N1 C23 1.472(4)
N4 C29 1.475(4)
N4 C41 1.482(3)
N4 C35 1.479(4)
O4 C4 1.180(4)
O5 C5 1.171(4)
N2 C11 1.476(4)
N2 C18 1.485(4)
N2 C12 1.468(4)
N3 C30 1.478(4)
N3 C36 1.479(4)
N3 C24 1.470(4)
O1 C1 1.165(3)
C7 H7A 0.9700
C7 H7B 0.9700
C7 C6 1.510(4)
C6 H6A 0.9700
C6 H6B 0.9700
C40 H40A 0.9700
C40 H40B 0.9700
C40 C41 1.515(4)
C37 H37A 0.9700
C37 H37B 0.9700
C37 C36 1.512(4)
C29 H29A 0.9700
C29 H29B 0.9700
C29 C28 1.509(4)
C17 H17A 0.9700
C17 H17B 0.9700
C17 C16 1.516(4)
C41 H41A 0.9700
C41 H41B 0.9700
C26 H26A 0.9700
C26 H26B 0.9700
C26 C27 1.498(4)
C34 H34A 0.9700
C34 H34B 0.9700
C34 C35 1.511(4)
C30 H30A 0.9700
C30 H30B 0.9700
C30 C31 1.510(4)
C33 H33A 0.9700
C33 H33B 0.9700
C33 C32 1.497(5)
C25 H25A 0.9700
C25 H25B 0.9700
C25 C24 1.517(4)
C27 H27A 0.9700
C27 H27B 0.9700
C32 H32A 0.9700
C32 H32B 0.9700
C28 H28A 0.9700
C28 H28B 0.9700
C35 H35A 0.9700
C35 H35B 0.9700
C36 H36A 0.9700
C36 H36B 0.9700
C24 H24A 0.9700
C24 H24B 0.9700
C38 H38A 0.9700
C38 H38B 0.9700
C38 C39 1.503(4)
C31 H31A 0.9700
C31 H31B 0.9700
C21 H21A 0.9700
C21 H21B 0.9700
C21 C20 1.495(4)
C23 H23A 0.9700
C23 H23B 0.9700
C23 C22 1.511(4)
C16 H16A 0.9700
C16 H16B 0.9700
C11 H11A 0.9700
C11 H11B 0.9700
C11 C10 1.509(5)
C22 H22A 0.9700
C22 H22B 0.9700
C39 H39A 0.9700
C39 H39B 0.9700
C13 H13A 0.9700
C13 H13B 0.9700
C13 C12 1.518(5)
C10 H10A 0.9700
C10 H10B 0.9700
C14 H14A 0.9700
C14 H14B 0.9700
C14 C15 1.491(5)
C18 H18A 0.9700
C18 H18B 0.9700
C18 C19 1.508(5)
C12 H12A 0.9700
C12 H12B 0.9700
C19 H19A 0.9700
C19 H19B 0.9700
C8 H8A 0.9700
C8 H8B 0.9700
C8 C9 1.498(5)
C15 H15A 0.9700
C15 H15B 0.9700
C20 H20A 0.9700
C20 H20B 0.9700
C9 H9A 0.9700
C9 H9B 0.9700

_cod_database_fobs_code 1552332
